data_8102385
loop_
_publ_author_name
'Ning Zhao'
'Jiamin Zhang'
'Zhaoxun Lian'
'Yongqing Gu'
'Tianjun Lou'

_publ_section_title
;
 Crystal structure of
 bis(\m2-4-carboxy-2-sulfonatobenzoato)-bis[aqua(2,2'-bipyridyl)copper(II)]
 hexahydrate, [Cu(H2O)(C10H8N2)(C8H4O7S)]2 &#x00B7; 6H2O
;
_journal_issue 1
_journal_name_full 'Zeitschrift f\"ur Kristallographie - New Crystal Structures'
_journal_page_first 73
_journal_volume 224
_journal_year 2009
_chemical_formula_moiety 'C36 H28 Cu2 N4 O16 S2, 6(H2 O)'
_chemical_formula_sum 'C36 H40 Cu2 N4 O22 S2'
_chemical_formula_weight 1071.92
_chemical_name_systematic
;
Bis(\m~2~-4-carboxy-2-sulfonato-benzoato)bis[aqua(2,2'-bipyridyl)
-copper(ii)]hexahydrate
;
_space_group_IT_number 2
_symmetry_cell_setting triclinic
_symmetry_space_group_name_Hall '-P 1'
_symmetry_space_group_name_H-M 'P -1'
_atom_sites_solution_hydrogens geom
_atom_sites_solution_primary direct
_atom_sites_solution_secondary difmap
_cell_angle_alpha 99.893(3)
_cell_angle_beta 100.774(3)
_cell_angle_gamma 92.560(3)
_cell_formula_units_Z 1
_cell_length_a 9.3906(19)
_cell_length_b 10.559(2)
_cell_length_c 11.335(2)
_cell_measurement_reflns_used 5012
_cell_measurement_temperature 298(2)
_cell_measurement_theta_max 18
_cell_measurement_theta_min 12
_cell_volume 1084.3(4)
_computing_cell_refinement 'Bruker SMART'
_computing_data_collection 'Bruker SMART (Bruker, 1997)'
_computing_data_reduction 'Bruker SAINT (Bruker, 1997)'
_computing_molecular_graphics 'Bruker SHELXTL (Bruker, 2000)'
_computing_publication_material 'Bruker SHELXTL'
_computing_structure_refinement 'SHELXL-97 (Sheldrick, 1997)'
_computing_structure_solution 'SHELXS-97 (Sheldrick, 1997)'
_diffrn_ambient_temperature 298(2)
_diffrn_measured_fraction_theta_full 0.967
_diffrn_measured_fraction_theta_max 0.967
_diffrn_measurement_device_type 'CCD area detector'
_diffrn_measurement_method 'phi and omega scans'
_diffrn_radiation_monochromator graphite
_diffrn_radiation_source 'fine-focus sealed tube'
_diffrn_radiation_type MoK\a
_diffrn_radiation_wavelength 0.71073
_diffrn_reflns_av_R_equivalents 0.0253
_diffrn_reflns_av_sigmaI/netI 0.0484
_diffrn_reflns_limit_h_max 10
_diffrn_reflns_limit_h_min -10
_diffrn_reflns_limit_k_max 12
_diffrn_reflns_limit_k_min -11
_diffrn_reflns_limit_l_max 13
_diffrn_reflns_limit_l_min -11
_diffrn_reflns_number 5012
_diffrn_reflns_theta_full 25.00
_diffrn_reflns_theta_max 25.00
_diffrn_reflns_theta_min 1.86
_diffrn_standards_decay_% 0
_diffrn_standards_number 0
_exptl_absorpt_coefficient_mu 1.167
_exptl_absorpt_correction_T_max 0.682
_exptl_absorpt_correction_T_min 0.589
_exptl_absorpt_correction_type multi-scan
_exptl_absorpt_process_details 'SADABS (Sheldrick, 1997)'
_exptl_crystal_colour Blue
_exptl_crystal_density_diffrn 1.642
_exptl_crystal_density_method 'not measured'
_exptl_crystal_description Block
_exptl_crystal_F_000 550
_exptl_crystal_size_max 0.42
_exptl_crystal_size_mid 0.39
_exptl_crystal_size_min 0.30
_refine_diff_density_max 0.345
_refine_diff_density_min -0.524
_refine_diff_density_rms 0.112
_refine_ls_extinction_method none
_refine_ls_goodness_of_fit_ref 1.051
_refine_ls_hydrogen_treatment constr
_refine_ls_matrix_type full
_refine_ls_number_parameters 299
_refine_ls_number_reflns 3685
_refine_ls_number_restraints 0
_refine_ls_restrained_S_all 1.051
_refine_ls_R_factor_all 0.0472
_refine_ls_R_factor_gt 0.0422
_refine_ls_shift/su_max 0.001
_refine_ls_shift/su_mean 0.000
_refine_ls_structure_factor_coef Fsqd
_refine_ls_weighting_details 'calc w=1/[\s^2^(Fo^2^)+(0.0722P)^2^+0.2403P] where P=(Fo^2^+2Fc^2^)/3'
_refine_ls_weighting_scheme calc
_refine_ls_wR_factor_gt 0.1134
_refine_ls_wR_factor_ref 0.1181
_reflns_number_gt 3271
_reflns_number_total 3685
_reflns_threshold_expression >2sigma(I)
_cod_data_source_file 1267-2477.cff
_cod_data_source_block I
_cod_depositor_comments
;
The following automatic conversions were performed:
'_symmetry_cell_setting' value 'Triclinic' changed to 'triclinic'
according to '/home/saulius/struct/CIF-dictionaries/cif_core.dic'
dictionary named 'cif_core.dic' version 2.4.1 from
2010-06-29.

'_exptl_absorpt_correction_type' value 'Multi-Scan' changed
to 'multi-scan' according to
'/home/saulius/struct/CIF-dictionaries/cif_core.dic' dictionary named
'cif_core.dic' version 2.4.1 from 2010-06-29.

Automatic conversion script
Id: cif_fix_enum 1555 2011-01-17 13:19:09Z saulius 
;
_cod_original_cell_volume 1084.2(4)
_cod_original_sg_symbol_H-M P-1
_cod_database_code 8102385

loop_
_symmetry_equiv_pos_as_xyz
'x, y, z'
'-x, -y, -z'

loop_
_atom_site_label
_atom_site_type_symbol
_atom_site_fract_x
_atom_site_fract_y
_atom_site_fract_z
_atom_site_U_iso_or_equiv
_atom_site_adp_type
_atom_site_occupancy
_atom_site_symmetry_multiplicity
_atom_site_calc_flag
_atom_site_refinement_flags
_atom_site_disorder_assembly
_atom_site_disorder_group
Cu1 Cu 0.41751(3) 0.56142(3) 0.30452(3) 0.03113(15) Uani 1 1 d . . .
S1 S 0.83908(7) 0.66578(7) 0.68119(6) 0.0321(2) Uani 1 1 d . . .
O1 O 0.4707(2) 0.6635(2) 0.46947(17) 0.0360(5) Uani 1 1 d . . .
O2 O 0.6485(3) 0.7651(2) 0.4111(2) 0.0534(6) Uani 1 1 d . . .
O3 O 0.6124(3) 1.1358(3) 1.0051(2) 0.0618(8) Uani 1 1 d . . .
O4 O 0.7886(3) 1.0129(3) 1.0583(2) 0.0635(8) Uani 1 1 d . . .
H4 H 0.7974 1.0617 1.1242 0.095 Uiso 1 1 calc R . .
O5 O 0.9356(2) 0.6997(2) 0.6025(2) 0.0473(6) Uani 1 1 d . . .
O6 O 0.7356(2) 0.55822(19) 0.61700(17) 0.0346(5) Uani 1 1 d . . .
O7 O 0.9167(2) 0.6483(2) 0.79881(19) 0.0491(6) Uani 1 1 d . . .
O8 O 0.5749(2) 0.4460(2) 0.33866(18) 0.0385(5) Uani 1 1 d . . .
H8A H 0.5685 0.4168 0.4017 0.046 Uiso 1 1 d R . .
H8B H 0.6543 0.4845 0.3378 0.046 Uiso 1 1 d R . .
O9 O 0.8597(3) 0.5298(3) 0.3669(2) 0.0581(7) Uani 1 1 d . . .
H9A H 0.8997 0.4606 0.3648 0.070 Uiso 1 1 d R . .
H9B H 0.8883 0.5828 0.4325 0.070 Uiso 1 1 d R . .
O10 O 0.8497(4) 0.9778(3) 0.4452(3) 0.0857(10) Uani 1 1 d . . .
H10A H 0.8265 1.0078 0.3798 0.103 Uiso 1 1 d R . .
H10B H 0.8167 0.8984 0.4293 0.103 Uiso 1 1 d R . .
O11 O 0.8066(4) 1.1502(4) 1.2782(3) 0.0984(13) Uani 1 1 d . . .
H11A H 0.8537 1.2192 1.3194 0.118 Uiso 1 1 d R . .
H11B H 0.8628 1.0897 1.2887 0.118 Uiso 1 1 d R . .
N1 N 0.3672(3) 0.4811(2) 0.1281(2) 0.0309(5) Uani 1 1 d . . .
N2 N 0.2661(3) 0.6757(2) 0.2503(2) 0.0333(6) Uani 1 1 d . . .
C1 C 0.4233(3) 0.3772(3) 0.0743(3) 0.0384(7) Uani 1 1 d . . .
H1 H 0.4947 0.3382 0.1210 0.046 Uiso 1 1 calc R . .
C2 C 0.3780(4) 0.3265(3) -0.0485(3) 0.0457(8) Uani 1 1 d . . .
H2 H 0.4175 0.2536 -0.0839 0.055 Uiso 1 1 calc R . .
C3 C 0.2743(4) 0.3848(3) -0.1178(3) 0.0450(8) Uani 1 1 d . . .
H3 H 0.2435 0.3526 -0.2009 0.054 Uiso 1 1 calc R . .
C4 C 0.2158(3) 0.4922(3) -0.0627(3) 0.0400(7) Uani 1 1 d . . .
H4A H 0.1453 0.5330 -0.1082 0.048 Uiso 1 1 calc R . .
C5 C 0.2634(3) 0.5377(3) 0.0608(2) 0.0311(6) Uani 1 1 d . . .
C6 C 0.2051(3) 0.6480(3) 0.1300(2) 0.0326(6) Uani 1 1 d . . .
C7 C 0.0947(3) 0.7158(3) 0.0804(3) 0.0427(8) Uani 1 1 d . . .
H7 H 0.0538 0.6954 -0.0025 0.051 Uiso 1 1 calc R . .
C8 C 0.0454(4) 0.8138(4) 0.1547(3) 0.0540(9) Uani 1 1 d . . .
H8 H -0.0287 0.8609 0.1223 0.065 Uiso 1 1 calc R . .
C9 C 0.1060(4) 0.8420(4) 0.2770(3) 0.0561(10) Uani 1 1 d . . .
H9 H 0.0738 0.9080 0.3286 0.067 Uiso 1 1 calc R . .
C10 C 0.2148(4) 0.7708(3) 0.3211(3) 0.0465(8) Uani 1 1 d . . .
H10 H 0.2551 0.7891 0.4042 0.056 Uiso 1 1 calc R . .
C11 C 0.6185(3) 0.8225(3) 0.6179(3) 0.0311(6) Uani 1 1 d . . .
C12 C 0.7307(3) 0.7981(3) 0.7091(2) 0.0297(6) Uani 1 1 d . . .
C13 C 0.7532(3) 0.8710(3) 0.8255(3) 0.0336(7) Uani 1 1 d . . .
H13 H 0.8282 0.8538 0.8854 0.040 Uiso 1 1 calc R . .
C14 C 0.6651(3) 0.9698(3) 0.8543(3) 0.0357(7) Uani 1 1 d . . .
C15 C 0.5546(4) 0.9945(3) 0.7635(3) 0.0431(8) Uani 1 1 d . . .
H15 H 0.4953 1.0606 0.7811 0.052 Uiso 1 1 calc R . .
C16 C 0.5319(3) 0.9222(3) 0.6476(3) 0.0409(7) Uani 1 1 d . . .
H16 H 0.4572 0.9402 0.5878 0.049 Uiso 1 1 calc R . .
C17 C 0.5813(3) 0.7448(3) 0.4891(3) 0.0347(7) Uani 1 1 d . . .
C18 C 0.6846(4) 1.0479(3) 0.9790(3) 0.0423(8) Uani 1 1 d . . .

loop_
_atom_site_aniso_label
_atom_site_aniso_U_11
_atom_site_aniso_U_22
_atom_site_aniso_U_33
_atom_site_aniso_U_23
_atom_site_aniso_U_13
_atom_site_aniso_U_12
Cu1 0.0281(2) 0.0360(2) 0.0235(2) -0.00043(15) -0.00448(14) 0.00321(15)
S1 0.0247(4) 0.0344(4) 0.0301(4) -0.0059(3) -0.0015(3) 0.0036(3)
O1 0.0345(12) 0.0384(12) 0.0268(10) -0.0015(8) -0.0068(8) -0.0035(9)
O2 0.0580(16) 0.0619(16) 0.0346(12) -0.0043(11) 0.0111(11) -0.0131(12)
O3 0.0686(18) 0.0591(17) 0.0470(15) -0.0159(12) 0.0022(13) 0.0289(14)
O4 0.0759(19) 0.0643(17) 0.0351(13) -0.0160(12) -0.0106(12) 0.0309(15)
O5 0.0332(12) 0.0549(15) 0.0481(13) -0.0082(11) 0.0118(10) -0.0039(10)
O6 0.0341(11) 0.0311(11) 0.0329(11) -0.0021(8) -0.0002(9) -0.0005(9)
O7 0.0442(13) 0.0563(15) 0.0350(12) -0.0060(10) -0.0118(10) 0.0174(11)
O8 0.0352(12) 0.0491(13) 0.0289(11) 0.0076(9) -0.0006(9) 0.0081(10)
O9 0.0468(15) 0.0810(19) 0.0396(13) -0.0043(12) 0.0016(11) 0.0214(13)
O10 0.083(2) 0.090(2) 0.074(2) 0.0039(17) 0.0092(17) -0.0236(19)
O11 0.085(2) 0.135(3) 0.0522(17) -0.0234(18) 0.0061(16) -0.055(2)
N1 0.0282(13) 0.0345(13) 0.0267(12) 0.0016(10) 0.0003(10) 0.0033(10)
N2 0.0305(13) 0.0362(14) 0.0274(12) -0.0022(10) -0.0019(10) 0.0048(11)
C1 0.0365(17) 0.0408(18) 0.0357(16) 0.0036(13) 0.0032(13) 0.0098(14)
C2 0.049(2) 0.048(2) 0.0363(17) -0.0060(14) 0.0081(15) 0.0106(16)
C3 0.049(2) 0.051(2) 0.0283(16) -0.0047(14) 0.0023(14) 0.0035(16)
C4 0.0383(18) 0.0480(19) 0.0276(15) 0.0016(13) -0.0036(13) 0.0031(14)
C5 0.0275(15) 0.0384(16) 0.0248(14) 0.0047(12) 0.0001(11) 0.0001(12)
C6 0.0271(15) 0.0380(17) 0.0282(15) 0.0028(12) -0.0027(11) -0.0008(12)
C7 0.0371(18) 0.048(2) 0.0368(17) 0.0028(14) -0.0062(13) 0.0089(15)
C8 0.044(2) 0.058(2) 0.054(2) 0.0066(17) -0.0049(16) 0.0186(17)
C9 0.051(2) 0.059(2) 0.050(2) -0.0094(18) 0.0049(17) 0.0187(18)
C10 0.048(2) 0.052(2) 0.0314(16) -0.0063(14) -0.0009(14) 0.0130(16)
C11 0.0253(15) 0.0325(15) 0.0299(15) -0.0014(12) -0.0016(11) -0.0015(12)
C12 0.0251(15) 0.0275(15) 0.0318(15) -0.0019(11) 0.0009(11) 0.0003(11)
C13 0.0303(16) 0.0344(16) 0.0299(15) -0.0011(12) -0.0027(12) 0.0017(12)
C14 0.0332(17) 0.0337(16) 0.0355(16) -0.0025(12) 0.0032(12) 0.0026(13)
C15 0.0398(18) 0.0392(18) 0.0443(18) -0.0049(14) 0.0022(14) 0.0137(14)
C16 0.0347(17) 0.0427(18) 0.0381(17) 0.0009(14) -0.0060(14) 0.0056(14)
C17 0.0316(16) 0.0338(16) 0.0336(16) 0.0019(13) -0.0035(13) 0.0050(13)
C18 0.0420(19) 0.0418(19) 0.0372(17) -0.0041(14) 0.0036(14) 0.0026(15)

loop_
_atom_type_symbol
_atom_type_description
_atom_type_scat_dispersion_real
_atom_type_scat_dispersion_imag
_atom_type_scat_source
C C 0.0033 0.0016 'International Tables Vol C Tables 4.2.6.8 and 6.1.1.4'
H H 0.0000 0.0000 'International Tables Vol C Tables 4.2.6.8 and 6.1.1.4'
N N 0.0061 0.0033 'International Tables Vol C Tables 4.2.6.8 and 6.1.1.4'
O O 0.0106 0.0060 'International Tables Vol C Tables 4.2.6.8 and 6.1.1.4'
S S 0.1246 0.1234 'International Tables Vol C Tables 4.2.6.8 and 6.1.1.4'
Cu Cu 0.3201 1.2651 'International Tables Vol C Tables 4.2.6.8 and 6.1.1.4'

loop_
_geom_angle_atom_site_label_1
_geom_angle_atom_site_label_2
_geom_angle_atom_site_label_3
_geom_angle
_geom_angle_site_symmetry_1
_geom_angle_site_symmetry_3
_geom_angle_publ_flag
O1 Cu1 O8 91.91(8) . . y
O1 Cu1 N2 93.50(9) . . y
O8 Cu1 N2 172.97(9) . . y
O1 Cu1 N1 171.78(9) . . y
O8 Cu1 N1 92.66(9) . . y
N2 Cu1 N1 81.44(10) . . y
O1 Cu1 O6 85.58(8) . 2_666 y
O8 Cu1 O6 91.37(8) . 2_666 y
N2 Cu1 O6 93.52(9) . 2_666 y
N1 Cu1 O6 101.12(9) . 2_666 y
O7 S1 O6 114.26(14) . . ?
O7 S1 O5 112.76(15) . . ?
O6 S1 O5 110.56(13) . . ?
O7 S1 C12 106.53(13) . . ?
O6 S1 C12 104.80(13) . . ?
O5 S1 C12 107.28(14) . . ?
C17 O1 Cu1 115.86(19) . . ?
C18 O4 H4 109.5 . . ?
S1 O6 Cu1 128.10(12) . 2_666 ?
Cu1 O8 H8A 109.7 . . ?
Cu1 O8 H8B 108.9 . . ?
H8A O8 H8B 116.9 . . ?
H9A O9 H9B 113.7 . . ?
H10A O10 H10B 107.2 . . ?
H11A O11 H11B 106.0 . . ?
C1 N1 C5 119.3(2) . . ?
C1 N1 Cu1 126.1(2) . . ?
C5 N1 Cu1 114.55(19) . . ?
C10 N2 C6 118.2(3) . . ?
C10 N2 Cu1 126.7(2) . . ?
C6 N2 Cu1 115.0(2) . . ?
N1 C1 C2 121.7(3) . . ?
N1 C1 H1 119.1 . . ?
C2 C1 H1 119.1 . . ?
C3 C2 C1 119.3(3) . . ?
C3 C2 H2 120.4 . . ?
C1 C2 H2 120.4 . . ?
C2 C3 C4 119.2(3) . . ?
C2 C3 H3 120.4 . . ?
C4 C3 H3 120.4 . . ?
C5 C4 C3 119.1(3) . . ?
C5 C4 H4A 120.4 . . ?
C3 C4 H4A 120.4 . . ?
N1 C5 C4 121.4(3) . . ?
N1 C5 C6 114.8(2) . . ?
C4 C5 C6 123.9(3) . . ?
N2 C6 C7 121.5(3) . . ?
N2 C6 C5 114.2(3) . . ?
C7 C6 C5 124.3(3) . . ?
C8 C7 C6 119.2(3) . . ?
C8 C7 H7 120.4 . . ?
C6 C7 H7 120.4 . . ?
C7 C8 C9 119.7(3) . . ?
C7 C8 H8 120.2 . . ?
C9 C8 H8 120.2 . . ?
C10 C9 C8 118.5(3) . . ?
C10 C9 H9 120.8 . . ?
C8 C9 H9 120.8 . . ?
N2 C10 C9 123.0(3) . . ?
N2 C10 H10 118.5 . . ?
C9 C10 H10 118.5 . . ?
C16 C11 C12 118.2(3) . . ?
C16 C11 C17 117.4(2) . . ?
C12 C11 C17 124.3(3) . . ?
C13 C12 C11 120.3(3) . . ?
C13 C12 S1 118.6(2) . . ?
C11 C12 S1 120.9(2) . . ?
C12 C13 C14 120.9(3) . . ?
C12 C13 H13 119.5 . . ?
C14 C13 H13 119.5 . . ?
C15 C14 C13 118.7(3) . . ?
C15 C14 C18 119.2(3) . . ?
C13 C14 C18 122.2(3) . . ?
C16 C15 C14 120.6(3) . . ?
C16 C15 H15 119.7 . . ?
C14 C15 H15 119.7 . . ?
C15 C16 C11 121.3(3) . . ?
C15 C16 H16 119.3 . . ?
C11 C16 H16 119.3 . . ?
O2 C17 O1 124.2(3) . . ?
O2 C17 C11 121.5(3) . . ?
O1 C17 C11 114.2(3) . . ?
O3 C18 O4 122.9(3) . . ?
O3 C18 C14 123.3(3) . . ?
O4 C18 C14 113.8(3) . . ?

loop_
_geom_bond_atom_site_label_1
_geom_bond_atom_site_label_2
_geom_bond_distance
_geom_bond_site_symmetry_2
_geom_bond_publ_flag
Cu1 O1 1.9538(19) . y
Cu1 O8 1.982(2) . y
Cu1 N2 1.984(2) . y
Cu1 N1 1.993(2) . y
Cu1 O6 2.271(2) 2_666 y
S1 O7 1.441(2) . ?
S1 O6 1.455(2) . ?
S1 O5 1.459(2) . ?
S1 C12 1.785(3) . ?
O1 C17 1.278(4) . y
O2 C17 1.219(4) . y
O3 C18 1.202(4) . y
O4 C18 1.311(4) . y
O4 H4 0.8200 . ?
O6 Cu1 2.271(2) 2_666 ?
O8 H8A 0.8354 . ?
O8 H8B 0.8361 . ?
O9 H9A 0.8355 . ?
O9 H9B 0.8413 . ?
O10 H10A 0.8510 . ?
O10 H10B 0.8574 . ?
O11 H11A 0.8493 . ?
O11 H11B 0.8558 . ?
N1 C1 1.339(4) . ?
N1 C5 1.349(4) . ?
N2 C10 1.340(4) . ?
N2 C6 1.352(4) . ?
C1 C2 1.382(4) . ?
C1 H1 0.9300 . ?
C2 C3 1.370(5) . ?
C2 H2 0.9300 . ?
C3 C4 1.385(5) . ?
C3 H3 0.9300 . ?
C4 C5 1.380(4) . ?
C4 H4A 0.9300 . ?
C5 C6 1.475(4) . ?
C6 C7 1.375(4) . ?
C7 C8 1.372(5) . ?
C7 H7 0.9300 . ?
C8 C9 1.372(5) . ?
C8 H8 0.9300 . ?
C9 C10 1.366(5) . ?
C9 H9 0.9300 . ?
C10 H10 0.9300 . ?
C11 C16 1.393(4) . ?
C11 C12 1.398(4) . ?
C11 C17 1.516(4) . ?
C12 C13 1.382(4) . ?
C13 C14 1.393(4) . ?
C13 H13 0.9300 . ?
C14 C15 1.386(4) . ?
C14 C18 1.483(4) . ?
C15 C16 1.375(4) . ?
C15 H15 0.9300 . ?
C16 H16 0.9300 . ?

loop_
_geom_hbond_atom_site_label_D
_geom_hbond_atom_site_label_H
_geom_hbond_atom_site_label_A
_geom_hbond_distance_DH
_geom_hbond_distance_HA
_geom_hbond_distance_DA
_geom_hbond_angle_DHA
_geom_hbond_site_symmetry_A
O4 H4 O11 0.82 1.82 2.631(4) 171.7 .
O8 H8A O1 0.84 1.89 2.723(3) 171.6 2_666
O8 H8B O9 0.84 1.92 2.722(3) 160.7 .
O9 H9A O5 0.84 2.37 3.185(4) 164.4 2_766
O9 H9B O5 0.84 2.06 2.896(3) 171.8 .
O10 H10B O2 0.86 2.02 2.795(4) 149.1 .
O10 H10A O11 0.85 2.04 2.833(5) 154.7 1_554
O11 H11A O5 0.85 2.09 2.810(4) 142.3 2_777
O11 H11B O10 0.86 2.31 2.833(5) 119.4 1_556
